data_7127537
loop_
_publ_author_name
'De, Sukanya'
'Jash, Moumita'
'Chowdhury, Chinmay'

_publ_section_title
;
 Palladium(ii) catalysed cascade strategy for the synthesis of
 dibenzo[5,6:7,8]cycloocta[1,2-b]indol-10-ols/-10(15H)-ones: easy access
 to 1,3,5,7-cyclooctatetraenes (COTs).
;
_journal_issue 100
_journal_name_full 'Chemical communications (Cambridge, England)'
_journal_page_first 15659
_journal_page_last 15662
_journal_paper_doi 10.1039/d0cc06538b
_journal_volume 56
_journal_year 2020
_chemical_formula_moiety 'C29 H21 N O2 S'
_chemical_formula_sum 'C29 H21 N O2 S'
_chemical_formula_weight 447.53
_space_group_crystal_system triclinic
_space_group_IT_number 2
_space_group_name_Hall '-P 1'
_space_group_name_H-M_alt 'P -1'
_atom_sites_solution_hydrogens geom
_atom_sites_solution_primary iterative
_audit_creation_date 2020-08-18
_audit_creation_method
;
Olex2 1.2
(compiled 2018.05.29 svn.r3508 for OlexSys, GUI svn.r5506)
;
_audit_update_record
;
2020-09-28 deposited with the CCDC.	2020-11-11 downloaded from the CCDC.
;
_cell_angle_alpha 89.172(4)
_cell_angle_beta 79.068(4)
_cell_angle_gamma 66.547(3)
_cell_formula_units_Z 2
_cell_length_a 8.5406(7)
_cell_length_b 10.0271(8)
_cell_length_c 13.9349(11)
_cell_measurement_reflns_used 5893
_cell_measurement_temperature 116(2)
_cell_measurement_theta_max 66.81
_cell_measurement_theta_min 5.84
_cell_volume 1072.43(15)
_computing_cell_refinement 'SAINT V8.38A (?, 2016)'
_computing_data_reduction 'SAINT V8.38A (?, 2016)'
_computing_molecular_graphics 'Olex2 (Dolomanov et al., 2009)'
_computing_publication_material 'Olex2 (Dolomanov et al., 2009)'
_computing_structure_refinement 'ShelXL (Sheldrick, 2015)'
_computing_structure_solution 'olex2.solve (Bourhis et al., 2015)'
_diffrn_ambient_temperature 116.0
_diffrn_measured_fraction_theta_full 0.962
_diffrn_measured_fraction_theta_max 0.962
_diffrn_measurement_device_type 'Bruker APEX-II CCD'
_diffrn_measurement_method '\f and \w scans'
_diffrn_radiation_type CuK\a
_diffrn_radiation_wavelength 1.54178
_diffrn_reflns_av_R_equivalents 0.0746
_diffrn_reflns_av_unetI/netI 0.0726
_diffrn_reflns_Laue_measured_fraction_full 0.962
_diffrn_reflns_Laue_measured_fraction_max 0.962
_diffrn_reflns_limit_h_max 9
_diffrn_reflns_limit_h_min -10
_diffrn_reflns_limit_k_max 11
_diffrn_reflns_limit_k_min -11
_diffrn_reflns_limit_l_max 16
_diffrn_reflns_limit_l_min -16
_diffrn_reflns_number 11582
_diffrn_reflns_point_group_measured_fraction_full 0.962
_diffrn_reflns_point_group_measured_fraction_max 0.962
_diffrn_reflns_theta_full 66.825
_diffrn_reflns_theta_max 66.825
_diffrn_reflns_theta_min 5.839
_diffrn_standards_number 0
_exptl_absorpt_coefficient_mu 1.561
_exptl_absorpt_correction_T_max 0.7528
_exptl_absorpt_correction_T_min 0.4732
_exptl_absorpt_correction_type multi-scan
_exptl_absorpt_process_details
'SADABS-2016/2 (Bruker,2016/2) was used for absorption correction. wR2(int) was 0.1322 before and 0.0958 after correction. The Ratio of minimum to maximum transmission is 0.6286. The \l/2 correction factor is Not present.'
_exptl_crystal_colour 'clear yellowish white'
_exptl_crystal_colour_lustre clear
_exptl_crystal_colour_modifier yellowish
_exptl_crystal_colour_primary white
_exptl_crystal_density_diffrn 1.386
_exptl_crystal_description BLOCK
_exptl_crystal_F_000 468
_exptl_crystal_size_max 0.42
_exptl_crystal_size_mid 0.26
_exptl_crystal_size_min 0.16
_refine_diff_density_max 0.425
_refine_diff_density_min -0.770
_refine_diff_density_rms 0.086
_refine_ls_extinction_method none
_refine_ls_goodness_of_fit_ref 1.058
_refine_ls_hydrogen_treatment constr
_refine_ls_matrix_type full
_refine_ls_number_parameters 299
_refine_ls_number_reflns 3659
_refine_ls_number_restraints 0
_refine_ls_restrained_S_all 1.058
_refine_ls_R_factor_all 0.0745
_refine_ls_R_factor_gt 0.0713
_refine_ls_shift/su_max 0.000
_refine_ls_shift/su_mean 0.000
_refine_ls_structure_factor_coef Fsqd
_refine_ls_weighting_details 'w=1/[\s^2^(Fo^2^)+(0.1062P)^2^+1.0379P] where P=(Fo^2^+2Fc^2^)/3'
_refine_ls_weighting_scheme calc
_refine_ls_wR_factor_gt 0.1868
_refine_ls_wR_factor_ref 0.1905
_reflns_Friedel_coverage 0.000
_reflns_number_gt 3425
_reflns_number_total 3659
_reflns_threshold_expression 'I > 2\s(I)'
_cod_data_source_file d0cc06538b2.cif
_cod_data_source_block su_4_58p_0m_a
_cod_depositor_comments 'Adding full bibliography for 7127535--7127539.cif.'
_cod_database_code 7127537
_shelx_shelxl_version_number 2018/3
_shelx_space_group_comment
;
The symmetry employed for this shelxl refinement is uniquely defined
by the following loop, which should always be used as a source of
symmetry information in preference to the above space-group names.
They are only intended as comments.
;
_shelx_estimated_absorpt_t_max 0.788
_shelx_estimated_absorpt_t_min 0.560
_olex2_refinement_description
;
1. Fixed Uiso
 At 1.2 times of:
  All C(H) groups
 At 1.5 times of:
  All C(H,H,H) groups
2.a Aromatic/amide H refined with riding coordinates:
 C11(H11), C4(H4), C8(H8), C28(H28), C27(H27), C5(H5), C14(H14), C9(H9),
 C2(H2), C24(H24), C17(H17), C25(H25), C20(H20), C18(H18), C12(H12), C13(H13),
 C3(H3), C19(H19)
2.b Idealised Me refined as rotating group:
 C29(H29A,H29B,H29C)
;
_olex2_submission_special_instructions 'No special instructions were received'

loop_
_space_group_symop_operation_xyz
'x, y, z'
'-x, -y, -z'

loop_
_atom_site_label
_atom_site_type_symbol
_atom_site_fract_x
_atom_site_fract_y
_atom_site_fract_z
_atom_site_U_iso_or_equiv
_atom_site_adp_type
_atom_site_occupancy
_atom_site_site_symmetry_order
_atom_site_calc_flag
_atom_site_refinement_flags_posn
_atom_site_refinement_flags_adp
_atom_site_refinement_flags_occupancy
_atom_site_disorder_assembly
_atom_site_disorder_group
S1 S 0.32526(9) 0.96230(7) 0.80281(5) 0.0239(3) Uani 1 1 d . . . . .
O2 O 0.2693(3) 1.1155(2) 0.79559(17) 0.0310(5) Uani 1 1 d . . . . .
O1 O 0.2053(3) 0.9033(2) 0.84840(16) 0.0291(5) Uani 1 1 d . . . . .
N1 N 0.4005(3) 0.8881(3) 0.68686(18) 0.0228(6) Uani 1 1 d . . . . .
C22 C 0.4402(4) 0.7373(3) 0.6645(2) 0.0210(6) Uani 1 1 d . . . . .
C15 C 0.5252(4) 0.4459(3) 0.7559(2) 0.0232(6) Uani 1 1 d . . . . .
C16 C 0.3562(4) 0.5325(3) 0.7259(2) 0.0237(6) Uani 1 1 d . . . . .
C1 C 0.5364(4) 0.9195(3) 0.6283(2) 0.0226(6) Uani 1 1 d . . . . .
C10 C 0.6874(4) 0.3851(3) 0.6904(2) 0.0231(6) Uani 1 1 d . . . . .
C11 C 0.8328(4) 0.2930(3) 0.7261(2) 0.0275(7) Uani 1 1 d . . . . .
H11 H 0.941802 0.249270 0.681968 0.033 Uiso 1 1 calc R . . . .
C7 C 0.5885(4) 0.6800(3) 0.5948(2) 0.0214(6) Uani 1 1 d . . . . .
C21 C 0.3108(4) 0.6738(3) 0.6931(2) 0.0227(6) Uani 1 1 d . . . . .
C4 C 0.8198(4) 0.9219(3) 0.4973(2) 0.0272(7) Uani 1 1 d . . . . .
H4 H 0.916872 0.924941 0.452437 0.033 Uiso 1 1 calc R . . . .
C8 C 0.6707(4) 0.5367(3) 0.5427(2) 0.0249(6) Uani 1 1 d . . . . .
H8 H 0.696621 0.533168 0.473204 0.030 Uiso 1 1 calc R . . . .
C6 C 0.6498(4) 0.7942(3) 0.5706(2) 0.0215(6) Uani 1 1 d . . . . .
C28 C 0.5734(4) 0.7519(3) 0.8801(2) 0.0268(7) Uani 1 1 d . . . . .
H28 H 0.514728 0.691811 0.870160 0.032 Uiso 1 1 calc R . . . .
C27 C 0.7220(4) 0.6974(3) 0.9190(2) 0.0293(7) Uani 1 1 d . . . . .
H27 H 0.765523 0.598898 0.935854 0.035 Uiso 1 1 calc R . . . .
C5 C 0.7939(4) 0.7943(3) 0.5031(2) 0.0253(7) Uani 1 1 d . . . . .
H5 H 0.871244 0.709466 0.462706 0.030 Uiso 1 1 calc R . . . .
C14 C 0.5176(4) 0.4145(3) 0.8546(2) 0.0263(7) Uani 1 1 d . . . . .
H14 H 0.408886 0.455025 0.899294 0.032 Uiso 1 1 calc R . . . .
C23 C 0.5108(4) 0.8960(3) 0.8556(2) 0.0253(6) Uani 1 1 d . . . . .
C9 C 0.7129(4) 0.4094(3) 0.5846(2) 0.0245(6) Uani 1 1 d . . . . .
H9 H 0.765617 0.324333 0.541173 0.029 Uiso 1 1 calc R . . . .
C2 C 0.5614(4) 1.0484(3) 0.6231(2) 0.0284(7) Uani 1 1 d . . . . .
H2 H 0.484057 1.133583 0.663196 0.034 Uiso 1 1 calc R . . . .
C24 C 0.5956(4) 0.9855(3) 0.8700(2) 0.0271(7) Uani 1 1 d . . . . .
H24 H 0.552546 1.083878 0.852941 0.033 Uiso 1 1 calc R . . . .
C17 C 0.2294(4) 0.4739(3) 0.7410(2) 0.0275(7) Uani 1 1 d . . . . .
H17 H 0.258978 0.378143 0.762535 0.033 Uiso 1 1 calc R . . . .
C25 C 0.7435(4) 0.9279(3) 0.9094(2) 0.0306(7) Uani 1 1 d . . . . .
H25 H 0.801618 0.988230 0.919934 0.037 Uiso 1 1 calc R . . . .
C20 C 0.1399(4) 0.7527(3) 0.6798(2) 0.0264(7) Uani 1 1 d . . . . .
H20 H 0.107702 0.849089 0.659287 0.032 Uiso 1 1 calc R . . . .
C18 C 0.0636(4) 0.5516(4) 0.7254(2) 0.0302(7) Uani 1 1 d . . . . .
H18 H -0.019144 0.508992 0.734721 0.036 Uiso 1 1 calc R . . . .
C26 C 0.8093(4) 0.7845(4) 0.9341(2) 0.0310(7) Uani 1 1 d . . . . .
C12 C 0.8228(4) 0.2637(3) 0.8240(2) 0.0297(7) Uani 1 1 d . . . . .
H12 H 0.923935 0.201457 0.846496 0.036 Uiso 1 1 calc R . . . .
C13 C 0.6650(4) 0.3257(3) 0.8884(2) 0.0293(7) Uani 1 1 d . . . . .
H13 H 0.657282 0.307480 0.955867 0.035 Uiso 1 1 calc R . . . .
C3 C 0.7056(4) 1.0459(3) 0.5562(2) 0.0309(7) Uani 1 1 d . . . . .
H3 H 0.726989 1.132008 0.550467 0.037 Uiso 1 1 calc R . . . .
C19 C 0.0181(4) 0.6929(4) 0.6960(2) 0.0287(7) Uani 1 1 d . . . . .
H19 H -0.097146 0.748333 0.686989 0.034 Uiso 1 1 calc R . . . .
C29 C 0.9738(5) 0.7215(4) 0.9738(3) 0.0384(8) Uani 1 1 d . . . . .
H29A H 0.950065 0.683716 1.037692 0.058 Uiso 1 1 calc GR . . . .
H29B H 1.016217 0.797586 0.981217 0.058 Uiso 1 1 calc GR . . . .
H29C H 1.062435 0.642131 0.928367 0.058 Uiso 1 1 calc GR . . . .

loop_
_atom_site_aniso_label
_atom_site_aniso_U_11
_atom_site_aniso_U_22
_atom_site_aniso_U_33
_atom_site_aniso_U_23
_atom_site_aniso_U_13
_atom_site_aniso_U_12
S1 0.0194(4) 0.0208(4) 0.0294(4) 0.0030(3) -0.0038(3) -0.0065(3)
O2 0.0256(12) 0.0199(11) 0.0414(13) 0.0013(9) -0.0052(9) -0.0035(8)
O1 0.0218(11) 0.0344(12) 0.0311(12) 0.0024(9) -0.0005(9) -0.0137(9)
N1 0.0197(12) 0.0201(12) 0.0283(14) 0.0026(10) -0.0052(10) -0.0075(9)
C22 0.0177(14) 0.0186(14) 0.0270(15) 0.0075(11) -0.0091(11) -0.0059(11)
C15 0.0255(15) 0.0177(14) 0.0310(16) 0.0090(12) -0.0095(12) -0.0121(12)
C16 0.0220(15) 0.0213(15) 0.0257(15) 0.0012(12) -0.0028(12) -0.0074(12)
C1 0.0209(14) 0.0212(14) 0.0280(15) 0.0090(12) -0.0093(12) -0.0092(11)
C10 0.0277(16) 0.0162(14) 0.0279(16) 0.0066(11) -0.0056(12) -0.0117(11)
C11 0.0254(16) 0.0216(15) 0.0340(17) 0.0016(12) -0.0029(13) -0.0095(12)
C7 0.0200(14) 0.0207(14) 0.0263(15) 0.0098(11) -0.0075(11) -0.0102(11)
C21 0.0227(15) 0.0256(15) 0.0223(15) 0.0053(12) -0.0065(11) -0.0118(12)
C4 0.0250(16) 0.0258(16) 0.0331(17) 0.0081(13) -0.0052(13) -0.0132(12)
C8 0.0243(15) 0.0261(15) 0.0259(15) 0.0045(12) -0.0030(12) -0.0129(12)
C6 0.0195(14) 0.0189(14) 0.0291(15) 0.0104(11) -0.0099(11) -0.0089(11)
C28 0.0282(16) 0.0270(16) 0.0264(16) 0.0054(12) -0.0052(12) -0.0126(12)
C27 0.0322(17) 0.0255(16) 0.0275(16) 0.0073(13) -0.0048(13) -0.0096(13)
C5 0.0212(15) 0.0281(16) 0.0294(16) 0.0090(12) -0.0072(12) -0.0121(12)
C14 0.0262(16) 0.0240(15) 0.0284(16) 0.0076(12) -0.0035(12) -0.0108(12)
C23 0.0255(16) 0.0229(15) 0.0270(15) 0.0048(12) -0.0047(12) -0.0097(12)
C9 0.0264(16) 0.0206(15) 0.0260(16) 0.0012(11) -0.0009(12) -0.0110(12)
C2 0.0302(17) 0.0215(15) 0.0339(17) 0.0069(13) -0.0058(13) -0.0113(12)
C24 0.0310(17) 0.0203(15) 0.0303(17) 0.0016(12) -0.0060(13) -0.0106(12)
C17 0.0288(17) 0.0259(16) 0.0303(17) 0.0023(13) -0.0028(13) -0.0150(13)
C25 0.0308(17) 0.0291(17) 0.0358(18) 0.0017(13) -0.0083(14) -0.0154(13)
C20 0.0261(16) 0.0277(16) 0.0267(16) 0.0069(12) -0.0093(12) -0.0106(12)
C18 0.0261(16) 0.0391(18) 0.0311(17) 0.0004(14) -0.0051(13) -0.0191(14)
C26 0.0285(17) 0.0374(18) 0.0253(16) 0.0050(13) -0.0064(13) -0.0110(14)
C12 0.0260(16) 0.0234(16) 0.0402(18) 0.0081(13) -0.0133(14) -0.0076(12)
C13 0.0317(17) 0.0267(16) 0.0309(17) 0.0076(13) -0.0096(13) -0.0120(13)
C3 0.0350(17) 0.0245(16) 0.0392(19) 0.0088(13) -0.0064(14) -0.0189(13)
C19 0.0218(16) 0.0376(18) 0.0269(16) 0.0028(13) -0.0058(12) -0.0118(13)
C29 0.0330(19) 0.046(2) 0.0349(19) 0.0070(15) -0.0163(15) -0.0110(15)

loop_
_atom_type_symbol
_atom_type_description
_atom_type_scat_dispersion_real
_atom_type_scat_dispersion_imag
_atom_type_scat_source
C C 0.0181 0.0091 'International Tables Vol C Tables 4.2.6.8 and 6.1.1.4'
H H 0.0000 0.0000 'International Tables Vol C Tables 4.2.6.8 and 6.1.1.4'
N N 0.0311 0.0180 'International Tables Vol C Tables 4.2.6.8 and 6.1.1.4'
O O 0.0492 0.0322 'International Tables Vol C Tables 4.2.6.8 and 6.1.1.4'
S S 0.3331 0.5567 'International Tables Vol C Tables 4.2.6.8 and 6.1.1.4'

loop_
_geom_angle_atom_site_label_1
_geom_angle_atom_site_label_2
_geom_angle_atom_site_label_3
_geom_angle
_geom_angle_site_symmetry_1
_geom_angle_site_symmetry_3
_geom_angle_publ_flag
O2 S1 O1 120.19(13) . . ?
O2 S1 N1 105.82(13) . . ?
O2 S1 C23 109.57(14) . . ?
O1 S1 N1 106.82(12) . . ?
O1 S1 C23 109.36(14) . . ?
N1 S1 C23 103.76(13) . . ?
C22 N1 S1 121.25(19) . . ?
C1 N1 S1 117.58(19) . . ?
C1 N1 C22 106.7(2) . . ?
N1 C22 C21 122.2(2) . . ?
C7 C22 N1 109.4(2) . . ?
C7 C22 C21 126.2(3) . . ?
C10 C15 C16 124.2(3) . . ?
C14 C15 C16 116.9(3) . . ?
C14 C15 C10 118.6(3) . . ?
C21 C16 C15 124.0(3) . . ?
C21 C16 C17 118.4(3) . . ?
C17 C16 C15 117.2(3) . . ?
C6 C1 N1 107.9(2) . . ?
C6 C1 C2 122.2(3) . . ?
C2 C1 N1 129.9(3) . . ?
C15 C10 C9 123.9(3) . . ?
C11 C10 C15 118.6(3) . . ?
C11 C10 C9 117.4(3) . . ?
C10 C11 H11 119.0 . . ?
C12 C11 C10 121.9(3) . . ?
C12 C11 H11 119.0 . . ?
C22 C7 C8 129.5(3) . . ?
C22 C7 C6 107.7(3) . . ?
C6 C7 C8 122.6(3) . . ?
C16 C21 C22 122.1(3) . . ?
C20 C21 C22 118.7(3) . . ?
C20 C21 C16 119.0(3) . . ?
C5 C4 H4 119.6 . . ?
C5 C4 C3 120.9(3) . . ?
C3 C4 H4 119.6 . . ?
C7 C8 H8 117.3 . . ?
C9 C8 C7 125.5(3) . . ?
C9 C8 H8 117.3 . . ?
C1 C6 C7 108.2(3) . . ?
C1 C6 C5 120.5(3) . . ?
C5 C6 C7 131.2(3) . . ?
C27 C28 H28 120.5 . . ?
C27 C28 C23 119.1(3) . . ?
C23 C28 H28 120.5 . . ?
C28 C27 H27 119.5 . . ?
C28 C27 C26 121.1(3) . . ?
C26 C27 H27 119.5 . . ?
C4 C5 C6 117.8(3) . . ?
C4 C5 H5 121.1 . . ?
C6 C5 H5 121.1 . . ?
C15 C14 H14 119.3 . . ?
C13 C14 C15 121.5(3) . . ?
C13 C14 H14 119.3 . . ?
C28 C23 S1 118.5(2) . . ?
C28 C23 C24 121.0(3) . . ?
C24 C23 S1 120.4(2) . . ?
C10 C9 H9 116.1 . . ?
C8 C9 C10 127.9(3) . . ?
C8 C9 H9 116.1 . . ?
C1 C2 H2 121.8 . . ?
C3 C2 C1 116.4(3) . . ?
C3 C2 H2 121.8 . . ?
C23 C24 H24 120.7 . . ?
C25 C24 C23 118.6(3) . . ?
C25 C24 H24 120.7 . . ?
C16 C17 H17 119.1 . . ?
C18 C17 C16 121.7(3) . . ?
C18 C17 H17 119.1 . . ?
C24 C25 H25 119.2 . . ?
C24 C25 C26 121.7(3) . . ?
C26 C25 H25 119.2 . . ?
C21 C20 H20 119.4 . . ?
C19 C20 C21 121.3(3) . . ?
C19 C20 H20 119.4 . . ?
C17 C18 H18 120.3 . . ?
C17 C18 C19 119.5(3) . . ?
C19 C18 H18 120.3 . . ?
C27 C26 C29 120.2(3) . . ?
C25 C26 C27 118.6(3) . . ?
C25 C26 C29 121.2(3) . . ?
C11 C12 H12 120.3 . . ?
C13 C12 C11 119.5(3) . . ?
C13 C12 H12 120.3 . . ?
C14 C13 H13 120.1 . . ?
C12 C13 C14 119.9(3) . . ?
C12 C13 H13 120.1 . . ?
C4 C3 H3 118.9 . . ?
C2 C3 C4 122.3(3) . . ?
C2 C3 H3 118.9 . . ?
C20 C19 C18 120.0(3) . . ?
C20 C19 H19 120.0 . . ?
C18 C19 H19 120.0 . . ?
C26 C29 H29A 109.5 . . ?
C26 C29 H29B 109.5 . . ?
C26 C29 H29C 109.5 . . ?
H29A C29 H29B 109.5 . . ?
H29A C29 H29C 109.5 . . ?
H29B C29 H29C 109.5 . . ?

loop_
_geom_bond_atom_site_label_1
_geom_bond_atom_site_label_2
_geom_bond_distance
_geom_bond_site_symmetry_2
_geom_bond_publ_flag
S1 O2 1.424(2) . ?
S1 O1 1.424(2) . ?
S1 N1 1.685(3) . ?
S1 C23 1.756(3) . ?
N1 C22 1.436(4) . ?
N1 C1 1.428(4) . ?
C22 C7 1.360(4) . ?
C22 C21 1.473(4) . ?
C15 C16 1.494(4) . ?
C15 C10 1.410(4) . ?
C15 C14 1.401(4) . ?
C16 C21 1.406(4) . ?
C16 C17 1.408(4) . ?
C1 C6 1.389(4) . ?
C1 C2 1.390(4) . ?
C10 C11 1.397(4) . ?
C10 C9 1.479(4) . ?
C11 H11 0.9500 . ?
C11 C12 1.385(5) . ?
C7 C8 1.455(4) . ?
C7 C6 1.449(4) . ?
C21 C20 1.403(4) . ?
C4 H4 0.9500 . ?
C4 C5 1.381(4) . ?
C4 C3 1.390(5) . ?
C8 H8 0.9500 . ?
C8 C9 1.339(4) . ?
C6 C5 1.400(4) . ?
C28 H28 0.9500 . ?
C28 C27 1.380(4) . ?
C28 C23 1.389(4) . ?
C27 H27 0.9500 . ?
C27 C26 1.395(5) . ?
C5 H5 0.9500 . ?
C14 H14 0.9500 . ?
C14 C13 1.386(4) . ?
C23 C24 1.396(4) . ?
C9 H9 0.9500 . ?
C2 H2 0.9500 . ?
C2 C3 1.388(4) . ?
C24 H24 0.9500 . ?
C24 C25 1.380(4) . ?
C17 H17 0.9500 . ?
C17 C18 1.375(5) . ?
C25 H25 0.9500 . ?
C25 C26 1.385(4) . ?
C20 H20 0.9500 . ?
C20 C19 1.377(4) . ?
C18 H18 0.9500 . ?
C18 C19 1.391(5) . ?
C26 C29 1.502(4) . ?
C12 H12 0.9500 . ?
C12 C13 1.378(5) . ?
C13 H13 0.9500 . ?
C3 H3 0.9500 . ?
C19 H19 0.9500 . ?
C29 H29A 0.9800 . ?
C29 H29B 0.9800 . ?
C29 H29C 0.9800 . ?
